data_7100049
loop_
_publ_author_name
'Wayne Gladfelter'
'Benjamin E. Kuccera'
'Bing Luo'

_publ_section_title
;
Mono- and digallane complexes of a tridentate
amido-diamine ligand
;
_journal_name_full 'Chemical Communications'
_journal_paper_doi 10.1039/b503705k
_journal_year 2005
_chemical_formula_moiety 'C8 H22 Ga N3'
_chemical_formula_sum 'C8 H22 Ga N3'
_chemical_formula_weight 230.01
_chemical_name_common 04303
_space_group_IT_number 60
_symmetry_cell_setting orthorhombic
_symmetry_space_group_name_Hall '-P 2n 2ab'
_symmetry_space_group_name_H-M 'P b c n'
_cell_angle_alpha 90.00
_cell_angle_beta 90.00
_cell_angle_gamma 90.00
_cell_formula_units_Z 4
_cell_length_a 11.010(2)
_cell_length_b 11.706(2)
_cell_length_c 9.4523(19)
_cell_measurement_temperature 173(2)
_cell_volume 1218.2(4)
_diffrn_ambient_temperature 173(2)
_exptl_crystal_density_diffrn 1.254
_cod_depositor_comments
;
The following automatic conversions were performed:
'_symmetry_cell_setting' value 'Orthorhombic' changed to 'orthorhombic'
according to '/home/saulius/struct/CIF-dictionaries/cif_core.dic'
dictionary named 'cif_core.dic' version 2.4.1 from 2010-06-29.

Automatic conversion script
Id: cif_fix_enum 1527 2010-12-29 10:47:43Z saulius 
;
_cod_database_code 7100049

loop_
_symmetry_equiv_pos_as_xyz
'x, y, z'
'-x+1/2, -y+1/2, z+1/2'
'x+1/2, -y+1/2, -z'
'-x, y, -z+1/2'
'-x, -y, -z'
'x-1/2, y-1/2, -z-1/2'
'-x-1/2, y-1/2, z'
'x, -y, z-1/2'

loop_
_atom_site_label
_atom_site_type_symbol
_atom_site_fract_x
_atom_site_fract_y
_atom_site_fract_z
_atom_site_U_iso_or_equiv
_atom_site_adp_type
_atom_site_occupancy
_atom_site_symmetry_multiplicity
_atom_site_calc_flag
_atom_site_refinement_flags
_atom_site_disorder_assembly
_atom_site_disorder_group
Ga1 Ga 0.0000 0.16987(2) 0.2500 0.03620(12) Uani 1 2 d S . .
H1 H -0.0952(19) 0.1051(18) 0.175(2) 0.054 Uiso 1 1 d . . .
N1 N -0.11905(14) 0.20694(14) 0.44230(16) 0.0406(4) Uani 1 1 d . . .
N2 N 0.0000 0.32994(19) 0.2500 0.0561(8) Uani 1 2 d S . .
C1 C -0.2123(2) 0.1207(2) 0.4710(3) 0.0617(6) Uani 1 1 d . . .
H1B H -0.2666 0.1484 0.5457 0.093 Uiso 1 1 calc R . .
H1C H -0.1734 0.0496 0.5017 0.093 Uiso 1 1 calc R . .
H1D H -0.2593 0.1065 0.3848 0.093 Uiso 1 1 calc R . .
C2 C -0.0440(2) 0.2246(3) 0.5682(2) 0.0679(7) Uani 1 1 d . . .
H2A H -0.0947 0.2538 0.6453 0.102 Uiso 1 1 calc R . .
H2B H 0.0202 0.2799 0.5468 0.102 Uiso 1 1 calc R . .
H2C H -0.0074 0.1518 0.5967 0.102 Uiso 1 1 calc R . .
C3 C -0.1770(2) 0.31415(18) 0.3961(2) 0.0499(5) Uani 1 1 d . . .
H3A H -0.2173 0.3512 0.4777 0.060 Uiso 1 1 calc R . .
H3B H -0.2396 0.2973 0.3239 0.060 Uiso 1 1 calc R . .
C4 C -0.0828(2) 0.39424(18) 0.3345(2) 0.0577(6) Uani 1 1 d . . .
H4A H -0.1230 0.4532 0.2758 0.069 Uiso 1 1 calc R . .
H4B H -0.0383 0.4332 0.4117 0.069 Uiso 1 1 calc R . .

loop_
_atom_site_aniso_label
_atom_site_aniso_U_11
_atom_site_aniso_U_22
_atom_site_aniso_U_33
_atom_site_aniso_U_23
_atom_site_aniso_U_13
_atom_site_aniso_U_12
Ga1 0.04205(19) 0.03211(18) 0.03445(18) 0.000 -0.00625(11) 0.000
N1 0.0375(8) 0.0543(9) 0.0300(7) 0.0043(7) -0.0033(6) -0.0090(7)
N2 0.073(2) 0.0329(13) 0.0620(19) 0.000 0.0333(13) 0.000
C1 0.0497(12) 0.0715(16) 0.0640(14) 0.0116(12) 0.0028(11) -0.0156(12)
C2 0.0467(11) 0.123(2) 0.0336(10) -0.0009(13) -0.0040(10) -0.0141(15)
C3 0.0490(11) 0.0579(12) 0.0428(10) -0.0038(9) 0.0097(9) 0.0060(9)
C4 0.0730(15) 0.0404(11) 0.0598(13) -0.0095(10) 0.0232(12) 0.0003(10)

loop_
_geom_bond_atom_site_label_1
_geom_bond_atom_site_label_2
_geom_bond_distance
_geom_bond_site_symmetry_2
_geom_bond_publ_flag
Ga1 N2 1.874(2) . ?
Ga1 N1 2.2826(16) 4 ?
Ga1 N1 2.2826(16) . ?
Ga1 H1 1.47(2) . ?
N1 C2 1.463(3) . ?
N1 C1 1.465(3) . ?
N1 C3 1.474(3) . ?
N2 C4 1.426(2) 4 ?
N2 C4 1.427(2) . ?
C1 H1B 0.9800 . ?
C1 H1C 0.9800 . ?
C1 H1D 0.9800 . ?
C2 H2A 0.9800 . ?
C2 H2B 0.9800 . ?
C2 H2C 0.9800 . ?
C3 C4 1.515(3) . ?
C3 H3A 0.9900 . ?
C3 H3B 0.9900 . ?
C4 H4A 0.9900 . ?
C4 H4B 0.9900 . ?
